data_1573475
loop_
_publ_author_name
'Reusser, Esaie'
'Aeschlimann, Michael'
'Albrecht, Martin'

_publ_section_title
;
 Enhancing activity and selectivity of palladium catalysts in ketone
 \a-arylation by tailoring the imine chelate of pyridinium amidate (PYA)
 ligands
;
_journal_name_full 'Catalysis Science &amp; Technology'
_journal_paper_doi 10.1039/D4CY01337A
_journal_year 2025
_chemical_absolute_configuration unk
_chemical_formula_moiety 'C14 H18 Cl2 N4 O Pd'
_chemical_formula_sum 'C14 H18 Cl2 N4 O Pd'
_chemical_formula_weight 435.62
_space_group_IT_number 19
_space_group_name_Hall 'P 2ac 2ab'
_space_group_name_H-M_alt 'P 21 21 21'
_symmetry_cell_setting orthorhombic
_symmetry_Int_Tables_number 19
_symmetry_space_group_name_Hall 'P 2ac 2ab'
_symmetry_space_group_name_H-M 'P 21 21 21'
_atom_sites_solution_hydrogens geom
_atom_sites_solution_primary dual
_audit_creation_date 2023-10-11T15:12:08-00:00
_audit_update_record
;
2024-12-04 deposited with the CCDC.	2024-12-18 downloaded from the CCDC.
;
_cell_angle_alpha 90
_cell_angle_beta 90
_cell_angle_gamma 90
_cell_formula_units_Z 4
_cell_length_a 8.91557(12)
_cell_length_b 10.26115(13)
_cell_length_c 18.9836(2)
_cell_measurement_reflns_used 54838
_cell_measurement_temperature 173.00(10)
_cell_measurement_theta_max 33.115
_cell_measurement_theta_min 2.238
_cell_volume 1736.70(4)
_computing_cell_refinement 'CrysAlisPro 1.171.42.89a (Rigaku OD, 2023)'
_computing_data_collection 'CrysAlisPro 1.171.42.89a (Rigaku OD, 2023)'
_computing_data_reduction 'CrysAlisPro 1.171.42.89a (Rigaku OD, 2023)'
_computing_molecular_graphics 'Olex2 1.3 (Dolomanov et al., 2009)'
_computing_publication_material 'Olex2 1.3 (Dolomanov et al., 2009)'
_computing_structure_refinement 'SHELXL 2018/3 (Sheldrick, 2015)'
_computing_structure_solution 'SHELXT 2018/2 (Sheldrick, 2018)'
_diffrn_ambient_environment N~2~
_diffrn_ambient_temperature 173.00(10)
_diffrn_detector 'Hybrid Pixel Array Detector'
_diffrn_detector_area_resol_mean 10
_diffrn_detector_type 'HyPix-Arc 100'
_diffrn_measured_fraction_theta_full 0.999
_diffrn_measured_fraction_theta_max 1
_diffrn_measurement_details
;
        List of Runs (angles in degrees, time in seconds):
  # Type    Start    End  Width  t~exp~   \w     \q     \k     \f   Frames
        --------------------------------------------------------------------------
  1  \w    -28.00  21.00   0.50    0.30    --   13.07  99.00 148.00   98
  2  \w    -18.00  54.00   0.50    0.30    --   13.07 -99.00  42.00  144
  3  \w    -55.00  21.00   0.50    0.30    --  -13.54  99.00 148.00  152
  4  \w    -19.00  29.00   0.50    0.30    --  -13.54 -99.00  42.00   96
  5  \w     -8.00  90.00   0.50    0.30    --   13.07  57.00  60.00  196
  6  \w     -8.00  90.00   0.50    0.30    --   13.07  57.00-150.00  196
  7  \w     -8.00  90.00   0.50    0.30    --   13.07  57.00 -30.00  196
  8  \w    -25.00  67.00   0.50    0.30    --  -13.54  19.00 -90.00  184
  9  \w    -80.00 -21.00   0.50    0.30    --  -13.54 139.00   8.90  118
 10  \w    -80.00 -21.00   0.50    0.30    --  -13.54 139.00-153.00  118
 11  \w    -25.00  67.00   0.50    0.30    --  -13.54  19.00  90.00  184
 12  \w    -25.00  67.00   0.50    0.30    --  -13.54  19.00   0.00  184
 13  \w    -68.00  28.00   0.50    0.30    --   13.07 -19.00 150.00  192
 14  \w    -25.00  67.00   0.50    0.30    --  -13.54  19.00 -60.00  184
 15  \w    -80.00 -21.00   0.50    0.30    --  -13.54 139.00 113.36  118
 16  \w    -74.00 -17.00   0.50    0.30    --  -13.54 130.00 -27.00  114
 17  \w    -87.00 -42.00   0.50    0.30    --  -13.54-178.00  60.00   90
 18  \w    -80.00 -21.00   0.50    0.30    --  -13.54 139.00  70.78  118
 19  \w    -78.00 -20.00   0.50    0.30    --  -13.54 136.00 169.69  116
 20  \w    -80.00 -21.00   0.50    0.30    --  -13.54 139.00 -86.99  118
 21  \w    -19.00  29.00   0.50    0.30    --  -13.54 -99.00  60.00   96
 22  \w    -79.00 -21.00   0.50    0.30    --  -13.54 138.00  97.18  116
 23  \w     -8.00  19.00   0.50    0.30    --   13.07  57.00-180.00   54
 24  \w    -80.00 -21.00   0.50    0.30    --  -13.54 139.00-129.87  118
 25  \w    -80.00 -21.00   0.50    0.30    --  -13.54 139.00  35.05  118
;
_diffrn_measurement_device 'four-circle diffractometer'
_diffrn_measurement_device_type 'XtaLAB Synergy R, HyPix-Arc 100'
_diffrn_measurement_method '\w scans'
_diffrn_orient_matrix_type 'CrysAlisPro convention (1999,Acta A55,543-557)'
_diffrn_orient_matrix_UB_11 -0.0260363
_diffrn_orient_matrix_UB_12 -0.0650673
_diffrn_orient_matrix_UB_13 -0.0029165
_diffrn_orient_matrix_UB_21 -0.0266346
_diffrn_orient_matrix_UB_22 0.0026213
_diffrn_orient_matrix_UB_23 0.0351803
_diffrn_orient_matrix_UB_31 -0.0703291
_diffrn_orient_matrix_UB_32 0.023157
_diffrn_orient_matrix_UB_33 -0.012222
_diffrn_radiation_monochromator mirror
_diffrn_radiation_probe x-ray
_diffrn_radiation_type 'Mo K\a'
_diffrn_radiation_wavelength 0.71073
_diffrn_reflns_av_R_equivalents 0.0409
_diffrn_reflns_av_unetI/netI 0.0498
_diffrn_reflns_Laue_measured_fraction_full 0.999
_diffrn_reflns_Laue_measured_fraction_max 1
_diffrn_reflns_limit_h_max 12
_diffrn_reflns_limit_h_min -12
_diffrn_reflns_limit_k_max 14
_diffrn_reflns_limit_k_min -14
_diffrn_reflns_limit_l_max 27
_diffrn_reflns_limit_l_min -27
_diffrn_reflns_number 105258
_diffrn_reflns_point_group_measured_fraction_full 1
_diffrn_reflns_point_group_measured_fraction_max 1
_diffrn_reflns_theta_full 25.242
_diffrn_reflns_theta_max 30.504
_diffrn_reflns_theta_min 2.146
_diffrn_source 'micro-focus sealed X-ray tube'
_diffrn_source_type 'Mova (Mo) X-ray Source'
_exptl_absorpt_coefficient_mu 1.382
_exptl_absorpt_correction_T_max 1
_exptl_absorpt_correction_T_min 0.561
_exptl_absorpt_correction_type gaussian
_exptl_absorpt_process_details
;
        CrysAlisPro 1.171.42.89a (Rigaku Oxford Diffraction, 2023)
        Numerical absorption correction based on gaussian integration over
        a multifaceted crystal model
        Empirical absorption correction using spherical harmonics,
        implemented in SCALE3 ABSPACK scaling algorithm.
;
_exptl_crystal_colour orange
_exptl_crystal_density_diffrn 1.666
_exptl_crystal_description needle
_exptl_crystal_F_000 872
_exptl_crystal_size_max 0.338
_exptl_crystal_size_mid 0.117
_exptl_crystal_size_min 0.069
_refine_diff_density_max 1.154
_refine_diff_density_min -0.429
_refine_diff_density_rms 0.071
_refine_ls_abs_structure_details
;
 Refined as an inversion twin.
;
_refine_ls_abs_structure_Flack 0.49(7)
_refine_ls_extinction_method none
_refine_ls_goodness_of_fit_ref 1.109
_refine_ls_hydrogen_treatment constr
_refine_ls_matrix_type full
_refine_ls_number_parameters 328
_refine_ls_number_reflns 5302
_refine_ls_number_restraints 226
_refine_ls_restrained_S_all 1.125
_refine_ls_R_factor_all 0.0374
_refine_ls_R_factor_gt 0.033
_refine_ls_shift/su_max 0
_refine_ls_shift/su_mean 0
_refine_ls_structure_factor_coef Fsqd
_refine_ls_weighting_details 'w=1/[\s^2^(Fo^2^)+(0.0300P)^2^+1.5001P] where P=(Fo^2^+2Fc^2^)/3'
_refine_ls_weighting_scheme calc
_refine_ls_wR_factor_gt 0.0763
_refine_ls_wR_factor_ref 0.0781
_reflns_Friedel_coverage 0.767
_reflns_Friedel_fraction_full 1
_reflns_Friedel_fraction_max 1
_reflns_number_gt 4819
_reflns_number_total 5302
_reflns_threshold_expression 'I > 2\s(I)'
_cod_data_source_file d4cy01337a2.cif
_cod_data_source_block 23MA063_MA-055
_cod_database_code 1573475
_shelx_estimated_absorpt_t_min 0.652
_shelx_estimated_absorpt_t_max 0.911
_oxdiff_exptl_absorpt_empirical_details
;
        Empirical correction (ABSPACK) includes:
        - Absorption correction using spherical harmonics
        - Frame scaling
;
_oxdiff_exptl_absorpt_empirical_full_max 1.246
_oxdiff_exptl_absorpt_empirical_full_min 0.884
_shelx_shelxl_version_number 2018/3
_olex2_refinement_description
;
        1. Twinned data refinement
 Scales: 0.51(7)
 0.49(7)
        2. Fixed Uiso
 At 1.2 times of:
  All C(H) groups, All C(H,H) groups
 At 1.5 times of:
  All C(H,H,H) groups
        3. Shared sites
        {C2, N1A}
        {C2A, N1}
        4. Restrained distances
 N1-C7 \\sim N1A-C7A
 with sigma of 0.002
 C2A-C6A \\sim C6-C2
 with sigma of 0.002
 C13-C12 \\sim C14A-C12 \\sim C14-C12 \\sim C13A-C12
 with sigma of 0.002
 O1A-C8A \\sim O1-C8
 with sigma of 0.002
        5. Rigid bond restraints
 C7, N1, C1, C2, C6, C5, C3, C4
 with sigma for 1-2 distances of 0.001 and sigma for 1-3 distances of 0.001
 N2, C8, C9, C10, C11, O1, N4, C12, C13, C14, N3
 with sigma for 1-2 distances of 0.001 and sigma for 1-3 distances of 0.001
 C6A, C2A, C1, N1A, C7A, C3, C4, C5
 with sigma for 1-2 distances of 0.001 and sigma for 1-3 distances of 0.001
 N1, C5, C1, C2
 with sigma for 1-2 distances of 0.001 and sigma for 1-3 distances of 0.001
 O1A, N2A, C8A, C9A, C10A, N4A, C12, C11A, C14A, C13A, N3A
 with sigma for 1-2 distances of 0.001 and sigma for 1-3 distances of 0.001
 Cl1, Cl1A, Pd1
 with sigma for 1-2 distances of 0.001 and sigma for 1-3 distances of 0.001
        6. Uiso/Uaniso restraints and constraints
        Uanis(C6A) \\sim Ueq, Uanis(C7) \\sim Ueq, Uanis(C7A) \\sim Ueq, Uanis(C6)
        \\sim Ueq: with sigma of 0.01 and sigma for terminal atoms of 0.01
        Uanis(Cl1) \\sim Ueq, Uanis(Cl1A) \\sim Ueq: with sigma of 0.01 and sigma for
        terminal atoms of 0.01
        Uanis(O1A) \\sim Ueq, Uanis(C9A) \\sim Ueq, Uanis(C9) \\sim Ueq, Uanis(C10A)
        \\sim Ueq, Uanis(C11) \\sim Ueq, Uanis(C11A) \\sim Ueq, Uanis(C10) \\sim Ueq,
        Uanis(O1) \\sim Ueq, Uanis(C8) \\sim Ueq: with sigma of 0.01 and sigma for
        terminal atoms of 0.01
        Uanis(C8A) \\sim Ueq: with sigma of 0.005 and sigma for terminal atoms of 0.02
        Uanis(N4A) \\sim Ueq, Uanis(N3A) \\sim Ueq, Uanis(N2A) \\sim Ueq, Uanis(N2)
        \\sim Ueq, Uanis(N3) \\sim Ueq, Uanis(N4) \\sim Ueq: with sigma of 0.01 and
        sigma for terminal atoms of 0.02
        Uanis(C2) = Uanis(N1A)
        Uanis(C2A) = Uanis(N1)
        7. Others
 Sof(H12A)=Sof(O1A)=Sof(C8A)=Sof(C9A)=Sof(C11A)=Sof(H11A)=Sof(C13A)=Sof(H13D)=
 Sof(H13E)=Sof(H13F)=Sof(C14A)=Sof(H14D)=Sof(H14E)=Sof(H14F)=Sof(C10A)=
 Sof(H10A)=Sof(N4A)=Sof(N3A)=Sof(N2A)=1-FVAR(1)
 Sof(N2)=Sof(N3)=Sof(H12)=Sof(N4)=Sof(C13)=Sof(H13A)=Sof(H13B)=Sof(H13C)=
 Sof(C14)=Sof(H14A)=Sof(H14B)=Sof(H14C)=Sof(C9)=Sof(C10)=Sof(H10)=Sof(C11)=
 Sof(H11)=Sof(C8)=Sof(O1)=FVAR(1)
 Sof(Cl1A)=1-FVAR(2)
 Sof(Cl1)=FVAR(2)
 Sof(H5B)=Sof(H3B)=Sof(N1A)=Sof(C2A)=Sof(C6A)=Sof(H6AA)=Sof(H6AB)=Sof(H6AC)=
 Sof(C7A)=Sof(H7AA)=Sof(H7AB)=Sof(H7AC)=1-FVAR(3)
 Sof(C2)=Sof(N1)=Sof(H5A)=Sof(H3A)=Sof(C6)=Sof(H6A)=Sof(H6B)=Sof(H6C)=Sof(C7)=
 Sof(H7A)=Sof(H7B)=Sof(H7C)=FVAR(3)
        8.a Ternary CH refined with riding coordinates:
 C12(H12), C12(H12A)
        8.b Aromatic/amide H refined with riding coordinates:
 C5(H5A), C5(H5B), C4(H4), C3(H3A), C3(H3B), C11A(H11A), C10A(H10A), C10(H10),
 C11(H11)
        8.c Idealised Me refined as rotating group:
 C13(H13A,H13B,H13C), C13A(H13D,H13E,H13F), C14(H14A,H14B,H14C), C14A(H14D,
 H14E,H14F), C6(H6A,H6B,H6C), C7(H7A,H7B,H7C), C6A(H6AA,H6AB,H6AC), C7A(H7AA,
 H7AB,H7AC)
;

loop_
_symmetry_equiv_pos_as_xyz
'x, y, z'
'-x+1/2, -y, z+1/2'
'-x, y+1/2, -z+1/2'
'x+1/2, -y+1/2, -z'

loop_
_atom_site_label
_atom_site_type_symbol
_atom_site_fract_x
_atom_site_fract_y
_atom_site_fract_z
_atom_site_U_iso_or_equiv
_atom_site_adp_type
_atom_site_occupancy
_atom_site_site_symmetry_order
_atom_site_calc_flag
_atom_site_refinement_flags_posn
_atom_site_refinement_flags_adp
_atom_site_refinement_flags_occupancy
_atom_site_disorder_assembly
_atom_site_disorder_group
Pd1 Pd -0.24931(6) -0.57677(2) -0.36062(2) 0.03442(8) Uani 1 1 d . U . . .
Cl2 Cl -0.2623(3) -0.50037(9) -0.24804(4) 0.0519(3) Uani 1 1 d . . . . .
Cl1 Cl -0.3017(7) -0.7822(3) -0.31899(13) 0.0582(13) Uani 0.693(11) 1 d . U P A 1
N2 N -0.2254(7) -0.3939(10) -0.3963(4) 0.0224(16) Uani 0.631(7) 1 d . U P A 1
N3 N -0.2166(10) -0.6157(10) -0.4645(6) 0.0287(14) Uani 0.631(7) 1 d . U P A 1
C2 C -0.1074(6) -0.2306(6) -0.3313(3) 0.0503(12) Uani 0.47(5) 1 d D U P A 1
N1 N -0.3702(6) -0.2348(6) -0.3321(3) 0.0508(13) Uani 0.47(5) 1 d D U P A 1
C1 C -0.2336(8) -0.2840(3) -0.35483(18) 0.0422(7) Uani 1 1 d . U . . .
C5 C -0.3771(8) -0.1339(7) -0.2851(4) 0.0555(14) Uani 1 1 d . U . . .
H5A H -0.470666 -0.101047 -0.268952 0.067 Uiso 0.47(5) 1 calc R U P A 1
H5B H -0.470666 -0.101047 -0.268952 0.067 Uiso 0.53(5) 1 calc R U P A 2
C12 C -0.2284(7) -0.8519(4) -0.4872(2) 0.0512(11) Uani 1 1 d D U . . .
H12 H -0.300766 -0.849772 -0.446906 0.061 Uiso 0.631(7) 1 calc R U P A 1
H12A H -0.151014 -0.852229 -0.449044 0.061 Uiso 0.369(7) 1 calc R U P A 2
C4 C -0.2402(10) -0.0805(4) -0.2613(2) 0.0585(9) Uani 1 1 d . U . . .
H4 H -0.240696 -0.010771 -0.228395 0.07 Uiso 1 1 calc R U . . .
N4 N -0.2004(12) -0.7150(10) -0.5097(5) 0.0379(13) Uani 0.631(7) 1 d . U P A 1
C3 C -0.1143(9) -0.1261(8) -0.2842(4) 0.0620(17) Uani 1 1 d . U . . .
H3A H -0.023495 -0.08733 -0.268492 0.074 Uiso 0.47(5) 1 calc R U P A 1
H3B H -0.023495 -0.08733 -0.268492 0.074 Uiso 0.53(5) 1 calc R U P A 2
O1A O -0.303(2) -0.2745(13) -0.4994(9) 0.065(4) Uani 0.369(7) 1 d D U P A 2
C8A C -0.273(2) -0.3775(14) -0.4682(10) 0.042(3) Uani 0.369(7) 1 d D U P A 2
C9A C -0.2766(15) -0.5087(15) -0.5039(7) 0.031(2) Uani 0.369(7) 1 d . U P A 2
C11A C -0.319(3) -0.678(2) -0.5765(11) 0.067(4) Uani 0.369(7) 1 d . U P A 2
H11A H -0.351425 -0.728719 -0.615506 0.08 Uiso 0.369(7) 1 calc R U P A 2
C13 C -0.0809(10) -0.9099(11) -0.4602(6) 0.067(3) Uani 0.631(7) 1 d D U P A 1
H13A H -0.033939 -0.849043 -0.427091 0.1 Uiso 0.631(7) 1 calc R U P A 1
H13B H -0.013199 -0.925238 -0.499998 0.1 Uiso 0.631(7) 1 calc R U P A 1
H13C H -0.1012 -0.992656 -0.436198 0.1 Uiso 0.631(7) 1 calc R U P A 1
C13A C -0.3842(14) -0.899(2) -0.4645(12) 0.072(5) Uani 0.369(7) 1 d D U P A 2
H13D H -0.455406 -0.885433 -0.503149 0.108 Uiso 0.369(7) 1 calc R U P A 2
H13E H -0.417064 -0.849238 -0.423151 0.108 Uiso 0.369(7) 1 calc R U P A 2
H13F H -0.37977 -0.991677 -0.452682 0.108 Uiso 0.369(7) 1 calc R U P A 2
C14 C -0.2975(16) -0.9353(12) -0.5456(6) 0.072(3) Uani 0.631(7) 1 d D U P A 1
H14A H -0.221974 -0.952096 -0.581969 0.108 Uiso 0.631(7) 1 calc R U P A 1
H14B H -0.382692 -0.888874 -0.566427 0.108 Uiso 0.631(7) 1 calc R U P A 1
H14C H -0.331998 -1.018181 -0.525749 0.108 Uiso 0.631(7) 1 calc R U P A 1
C14A C -0.185(3) -0.927(2) -0.5537(10) 0.080(6) Uani 0.369(7) 1 d D U P A 2
H14D H -0.091927 -0.891493 -0.573012 0.121 Uiso 0.369(7) 1 calc R U P A 2
H14E H -0.265392 -0.91907 -0.588748 0.121 Uiso 0.369(7) 1 calc R U P A 2
H14F H -0.170621 -1.019389 -0.542002 0.121 Uiso 0.369(7) 1 calc R U P A 2
C10A C -0.304(2) -0.5334(19) -0.5707(9) 0.067(4) Uani 0.369(7) 1 d . U P A 2
H10A H -0.31161 -0.471647 -0.607762 0.08 Uiso 0.369(7) 1 calc R U P A 2
C9 C -0.1801(8) -0.5039(8) -0.5029(4) 0.0319(15) Uani 0.631(7) 1 d . U P A 1
C10 C -0.1468(10) -0.5407(9) -0.5730(5) 0.0469(18) Uani 0.631(7) 1 d . U P A 1
H10 H -0.11794 -0.485789 -0.610956 0.056 Uiso 0.631(7) 1 calc R U P A 1
C11 C -0.1650(15) -0.6699(12) -0.5740(6) 0.059(3) Uani 0.631(7) 1 d . U P A 1
H11 H -0.15434 -0.722874 -0.614764 0.071 Uiso 0.631(7) 1 calc R U P A 1
C8 C -0.1919(11) -0.3797(7) -0.4670(4) 0.0324(15) Uani 0.631(7) 1 d D U P A 1
O1 O -0.1812(14) -0.2730(7) -0.4972(4) 0.061(2) Uani 0.631(7) 1 d D U P A 1
N4A N -0.276(3) -0.7168(19) -0.5122(10) 0.052(3) Uani 0.369(7) 1 d . U P A 2
N3A N -0.272(2) -0.609(2) -0.4667(13) 0.041(3) Uani 0.369(7) 1 d . U P A 2
N2A N -0.277(2) -0.3926(18) -0.4027(9) 0.036(3) Uani 0.369(7) 1 d . U P A 2
Cl1A Cl -0.1835(17) -0.7804(7) -0.3193(3) 0.065(3) Uani 0.307(11) 1 d . U P A 2
C6 C 0.033(3) -0.274(4) -0.363(2) 0.069(6) Uani 0.47(5) 1 d D U P A 1
H6A H 0.117669 -0.235293 -0.337457 0.103 Uiso 0.47(5) 1 calc R U P A 1
H6B H 0.036525 -0.247189 -0.412377 0.103 Uiso 0.47(5) 1 calc R U P A 1
H6C H 0.039562 -0.369375 -0.360006 0.103 Uiso 0.47(5) 1 calc R U P A 1
N1A N -0.1074(6) -0.2306(6) -0.3313(3) 0.0503(12) Uani 0.53(5) 1 d D U P A 2
C2A C -0.3702(6) -0.2348(6) -0.3321(3) 0.0508(13) Uani 0.53(5) 1 d D U P A 2
C7 C -0.511(3) -0.311(2) -0.3532(16) 0.054(3) Uani 0.47(5) 1 d D U P A 1
H7A H -0.525419 -0.305017 -0.404271 0.08 Uiso 0.47(5) 1 calc R U P A 1
H7B H -0.598433 -0.274729 -0.329019 0.08 Uiso 0.47(5) 1 calc R U P A 1
H7C H -0.498799 -0.402903 -0.339844 0.08 Uiso 0.47(5) 1 calc R U P A 1
C6A C -0.515(2) -0.279(3) -0.3592(16) 0.065(5) Uani 0.53(5) 1 d D U P A 2
H6AA H -0.527121 -0.371936 -0.349113 0.097 Uiso 0.53(5) 1 calc R U P A 2
H6AB H -0.518498 -0.264738 -0.41021 0.097 Uiso 0.53(5) 1 calc R U P A 2
H6AC H -0.595425 -0.229625 -0.336446 0.097 Uiso 0.53(5) 1 calc R U P A 2
C7A C 0.046(2) -0.289(4) -0.3499(14) 0.064(4) Uani 0.53(5) 1 d D U P A 2
H7AA H 0.119844 -0.262091 -0.314382 0.096 Uiso 0.53(5) 1 calc R U P A 2
H7AB H 0.077657 -0.25668 -0.396269 0.096 Uiso 0.53(5) 1 calc R U P A 2
H7AC H 0.038937 -0.383787 -0.35093 0.096 Uiso 0.53(5) 1 calc R U P A 2

loop_
_atom_site_aniso_label
_atom_site_aniso_U_11
_atom_site_aniso_U_22
_atom_site_aniso_U_33
_atom_site_aniso_U_23
_atom_site_aniso_U_13
_atom_site_aniso_U_12
Pd1 0.05503(16) 0.02773(12) 0.02052(11) 0.00113(8) 0.0013(2) 0.0004(3)
Cl2 0.0971(9) 0.0370(4) 0.0216(3) 0.0007(3) 0.0058(8) -0.0062(9)
Cl1 0.115(3) 0.0274(9) 0.0322(12) 0.0032(9) 0.0095(14) -0.0072(14)
N2 0.022(4) 0.032(3) 0.0136(17) 0.0031(15) -0.001(2) -0.004(3)
N3 0.033(3) 0.0317(16) 0.021(2) -0.0020(16) 0.004(3) 0.002(3)
C2 0.0749(15) 0.037(3) 0.039(3) 0.000(2) 0.001(2) -0.005(2)
N1 0.0743(15) 0.045(3) 0.033(3) -0.003(2) -0.005(2) 0.009(2)
C1 0.0728(17) 0.0279(14) 0.0258(14) 0.0038(10) 0.006(2) -0.004(2)
C5 0.085(2) 0.040(3) 0.041(3) -0.003(2) -0.002(3) 0.016(2)
C12 0.074(3) 0.0344(11) 0.0454(19) -0.0088(11) 0.006(3) 0.000(2)
C4 0.099(2) 0.0332(17) 0.043(2) -0.0054(13) -0.008(3) 0.007(3)
N4 0.051(3) 0.0387(14) 0.024(2) -0.0087(14) 0.003(3) -0.002(3)
C3 0.087(2) 0.047(4) 0.051(4) -0.012(3) 0.000(3) -0.013(3)
O1A 0.110(9) 0.038(3) 0.047(6) 0.008(4) 0.005(7) 0.004(7)
C8A 0.046(7) 0.036(2) 0.042(3) 0.003(2) 0.002(5) -0.002(4)
C9A 0.029(7) 0.041(2) 0.024(3) 0.003(2) 0.005(4) 0.013(4)
C11A 0.109(11) 0.056(4) 0.035(5) -0.011(3) -0.007(7) 0.014(7)
C13 0.073(5) 0.049(5) 0.079(7) 0.019(5) 0.015(4) 0.005(4)
C13A 0.074(7) 0.054(9) 0.089(13) -0.003(9) 0.006(8) -0.007(7)
C14 0.130(9) 0.037(4) 0.050(5) -0.015(4) 0.001(5) -0.009(6)
C14A 0.121(15) 0.051(10) 0.069(11) -0.031(10) 0.015(11) 0.006(13)
C10A 0.111(12) 0.057(3) 0.032(4) 0.003(3) -0.021(7) 0.002(7)
C9 0.037(4) 0.0394(14) 0.020(2) -0.0014(16) 0.007(2) -0.008(3)
C10 0.068(5) 0.053(2) 0.020(2) -0.0050(17) 0.012(3) -0.010(4)
C11 0.101(7) 0.052(2) 0.025(3) -0.0108(18) 0.014(4) -0.009(5)
C8 0.047(4) 0.0334(14) 0.017(2) 0.0058(15) 0.005(3) -0.002(3)
O1 0.120(6) 0.0384(16) 0.025(3) 0.011(2) 0.015(4) -0.011(5)
N4A 0.079(10) 0.042(2) 0.035(4) -0.007(2) 0.003(6) 0.009(5)
N3A 0.059(9) 0.0347(19) 0.029(4) 0.001(2) -0.001(8) 0.006(7)
N2A 0.045(7) 0.023(6) 0.040(3) -0.005(3) -0.007(6) 0.003(6)
Cl1A 0.117(10) 0.037(3) 0.042(3) 0.009(3) -0.005(4) 0.014(4)
C6 0.074(3) 0.062(10) 0.070(13) -0.012(9) 0.010(7) -0.010(7)
N1A 0.0749(15) 0.037(3) 0.039(3) 0.000(2) 0.001(2) -0.005(2)
C2A 0.0743(15) 0.045(3) 0.033(3) -0.003(2) -0.005(2) 0.009(2)
C7 0.067(2) 0.050(7) 0.044(7) 0.005(5) -0.017(5) 0.016(4)
C6A 0.074(2) 0.058(10) 0.063(9) -0.003(8) -0.002(6) -0.001(6)
C7A 0.073(2) 0.075(9) 0.044(8) -0.009(7) -0.005(5) 0.002(5)

loop_
_atom_type_symbol
_atom_type_description
_atom_type_scat_dispersion_real
_atom_type_scat_dispersion_imag
_atom_type_scat_source
C C 0.0033 0.0016 'International Tables Vol C Tables 4.2.6.8 and 6.1.1.4'
H H 0 0 'International Tables Vol C Tables 4.2.6.8 and 6.1.1.4'
Cl Cl 0.1484 0.1585 'International Tables Vol C Tables 4.2.6.8 and 6.1.1.4'
N N 0.0061 0.0033 'International Tables Vol C Tables 4.2.6.8 and 6.1.1.4'
O O 0.0106 0.006 'International Tables Vol C Tables 4.2.6.8 and 6.1.1.4'
Pd Pd -0.9988 1.0072 'International Tables Vol C Tables 4.2.6.8 and 6.1.1.4'

loop_
_exptl_crystal_face_index_h
_exptl_crystal_face_index_k
_exptl_crystal_face_index_l
_exptl_crystal_face_perp_dist
1 0 1 0.1497
-1 0 -1 0.1575
1 1 1 0.1281
0 1 0 0.0265
-1 1 -1 0.1226
1 1 0 0.1334
-1 -1 0 0.1479
0 -1 1 0.0493
0 1 -1 0.0212
-1 -1 1 0.1436
1 0 0 0.1683
-1 0 0 0.17
-1 0 1 0.1737
1 0 -1 0.1616
0 0 1 0.0745
0 0 -1 0.0421
1 -1 -1 0.129
-1 1 1 0.1451
1 -1 0 0.1334
-1 1 0 0.1377
0 -1 -1 0.025
0 1 1 0.046

loop_
_geom_angle_atom_site_label_1
_geom_angle_atom_site_label_2
_geom_angle_atom_site_label_3
_geom_angle
_geom_angle_site_symmetry_1
_geom_angle_site_symmetry_3
_geom_angle_publ_flag
Cl2 Pd1 Cl1 89.01(7) . . ?
Cl2 Pd1 Cl1A 90.33(17) . . ?
N2 Pd1 Cl2 90.0(2) . . ?
N2 Pd1 Cl1 174.4(2) . . ?
N2 Pd1 N3 80.8(4) . . ?
N3 Pd1 Cl2 169.8(3) . . ?
N3 Pd1 Cl1 100.5(3) . . ?
N3A Pd1 Cl2 166.2(5) . . ?
N3A Pd1 N2A 75.9(8) . . ?
N3A Pd1 Cl1A 102.3(6) . . ?
N2A Pd1 Cl2 92.4(5) . . ?
N2A Pd1 Cl1A 171.8(6) . . ?
C1 N2 Pd1 124.5(4) . . ?
C1 N2 C8 118.7(8) . . ?
C8 N2 Pd1 116.7(7) . . ?
N4 N3 Pd1 141.8(9) . . ?
N4 N3 C9 105.3(9) . . ?
C9 N3 Pd1 112.3(7) . . ?
C1 C2 C3 119.6(5) . . ?
C1 C2 C6 117.6(16) . . ?
C3 C2 C6 122.4(16) . . ?
C1 N1 C7 116.8(11) . . ?
C5 N1 C1 121.2(5) . . ?
C5 N1 C7 121.4(12) . . ?
N2 C1 N1 121.5(6) . . ?
C2 C1 N2 119.0(6) . . ?
C2 C1 N1 119.3(3) . . ?
N1A C1 N2A 137.2(9) . . ?
N1A C1 C2A 119.3(3) . . ?
C2A C1 N2A 103.5(9) . . ?
N1 C5 H5A 121.2 . . ?
N1 C5 C4 117.6(6) . . ?
C4 C5 H5A 121.2 . . ?
C4 C5 H5B 121.2 . . ?
C2A C5 H5B 121.2 . . ?
C2A C5 C4 117.6(6) . . ?
N4 C12 H12 107.9 . . ?
N4 C12 C13 108.6(7) . . ?
N4 C12 C14 112.7(7) . . ?
C13 C12 H12 107.9 . . ?
C13A C12 H12A 114.9 . . ?
C14 C12 H12 107.9 . . ?
C14 C12 C13 111.8(8) . . ?
C14A C12 H12A 114.9 . . ?
C14A C12 C13A 107.6(14) . . ?
N4A C12 H12A 114.9 . . ?
N4A C12 C13A 96.8(12) . . ?
N4A C12 C14A 105.8(13) . . ?
C5 C4 H4 119.9 . . ?
C3 C4 C5 120.2(4) . . ?
C3 C4 H4 119.9 . . ?
N3 N4 C12 121.0(9) . . ?
N3 N4 C11 110.3(10) . . ?
C11 N4 C12 128.7(9) . . ?
C2 C3 H3A 118.9 . . ?
C4 C3 C2 122.1(7) . . ?
C4 C3 H3A 118.9 . . ?
C4 C3 H3B 118.9 . . ?
C4 C3 N1A 122.1(7) . . ?
N1A C3 H3B 118.9 . . ?
O1A C8A C9A 122.8(16) . . ?
O1A C8A N2A 124.9(19) . . ?
N2A C8A C9A 109.6(14) . . ?
C10A C9A C8A 127.5(14) . . ?
N3A C9A C8A 118.7(14) . . ?
N3A C9A C10A 113.1(18) . . ?
C10A C11A H11A 129.2 . . ?
N4A C11A H11A 129.2 . . ?
N4A C11A C10A 101.6(18) . . ?
C12 C13 H13A 109.5 . . ?
C12 C13 H13B 109.5 . . ?
C12 C13 H13C 109.5 . . ?
H13A C13 H13B 109.5 . . ?
H13A C13 H13C 109.5 . . ?
H13B C13 H13C 109.5 . . ?
C12 C13A H13D 109.5 . . ?
C12 C13A H13E 109.5 . . ?
C12 C13A H13F 109.5 . . ?
H13D C13A H13E 109.5 . . ?
H13D C13A H13F 109.5 . . ?
H13E C13A H13F 109.5 . . ?
C12 C14 H14A 109.5 . . ?
C12 C14 H14B 109.5 . . ?
C12 C14 H14C 109.5 . . ?
H14A C14 H14B 109.5 . . ?
H14A C14 H14C 109.5 . . ?
H14B C14 H14C 109.5 . . ?
C12 C14A H14D 109.5 . . ?
C12 C14A H14E 109.5 . . ?
C12 C14A H14F 109.5 . . ?
H14D C14A H14E 109.5 . . ?
H14D C14A H14F 109.5 . . ?
H14E C14A H14F 109.5 . . ?
C9A C10A C11A 106.3(18) . . ?
C9A C10A H10A 126.9 . . ?
C11A C10A H10A 126.9 . . ?
N3 C9 C10 108.7(8) . . ?
N3 C9 C8 117.3(7) . . ?
C10 C9 C8 133.9(8) . . ?
C9 C10 H10 127.7 . . ?
C11 C10 C9 104.7(9) . . ?
C11 C10 H10 127.7 . . ?
N4 C11 H11 124.5 . . ?
C10 C11 N4 110.9(10) . . ?
C10 C11 H11 124.5 . . ?
N2 C8 C9 112.3(7) . . ?
O1 C8 N2 124.0(9) . . ?
O1 C8 C9 123.6(7) . . ?
C11A N4A C12 129.4(17) . . ?
C11A N4A N3A 109.5(18) . . ?
N3A N4A C12 121.0(17) . . ?
C9A N3A Pd1 115.2(15) . . ?
C9A N3A N4A 107.4(19) . . ?
N4A N3A Pd1 137.3(16) . . ?
C1 N2A Pd1 114.6(9) . . ?
C8A N2A Pd1 119.5(14) . . ?
C8A N2A C1 120.3(15) . . ?
C2 C6 H6A 109.5 . . ?
C2 C6 H6B 109.5 . . ?
C2 C6 H6C 109.5 . . ?
H6A C6 H6B 109.5 . . ?
H6A C6 H6C 109.5 . . ?
H6B C6 H6C 109.5 . . ?
C1 N1A C3 119.6(5) . . ?
C1 N1A C7A 121.3(13) . . ?
C3 N1A C7A 119.0(13) . . ?
C1 C2A C6A 123.5(12) . . ?
C5 C2A C1 121.2(5) . . ?
C5 C2A C6A 115.1(12) . . ?
N1 C7 H7A 109.5 . . ?
N1 C7 H7B 109.5 . . ?
N1 C7 H7C 109.5 . . ?
H7A C7 H7B 109.5 . . ?
H7A C7 H7C 109.5 . . ?
H7B C7 H7C 109.5 . . ?
C2A C6A H6AA 109.5 . . ?
C2A C6A H6AB 109.5 . . ?
C2A C6A H6AC 109.5 . . ?
H6AA C6A H6AB 109.5 . . ?
H6AA C6A H6AC 109.5 . . ?
H6AB C6A H6AC 109.5 . . ?
N1A C7A H7AA 109.5 . . ?
N1A C7A H7AB 109.5 . . ?
N1A C7A H7AC 109.5 . . ?
H7AA C7A H7AB 109.5 . . ?
H7AA C7A H7AC 109.5 . . ?
H7AB C7A H7AC 109.5 . . ?

loop_
_geom_bond_atom_site_label_1
_geom_bond_atom_site_label_2
_geom_bond_distance
_geom_bond_site_symmetry_2
_geom_bond_publ_flag
Pd1 Cl2 2.2794(9) . ?
Pd1 Cl1 2.299(3) . ?
Pd1 N2 2.006(10) . ?
Pd1 N3 2.033(12) . ?
Pd1 N3A 2.05(2) . ?
Pd1 N2A 2.067(18) . ?
Pd1 Cl1A 2.307(6) . ?
N2 C1 1.378(11) . ?
N2 C8 1.382(10) . ?
N3 N4 1.340(14) . ?
N3 C9 1.398(14) . ?
C2 C1 1.329(8) . ?
C2 C3 1.398(9) . ?
C2 C6 1.459(18) . ?
N1 C1 1.387(8) . ?
N1 C5 1.369(8) . ?
N1 C7 1.532(18) . ?
C1 N2A 1.489(18) . ?
C1 N1A 1.329(8) . ?
C1 C2A 1.387(8) . ?
C5 H5A 0.95 . ?
C5 H5B 0.95 . ?
C5 C4 1.412(10) . ?
C5 C2A 1.369(8) . ?
C12 H12 1 . ?
C12 H12A 1 . ?
C12 N4 1.490(11) . ?
C12 C13 1.532(6) . ?
C12 C13A 1.531(6) . ?
C12 C14 1.530(6) . ?
C12 C14A 1.531(6) . ?
C12 N4A 1.53(2) . ?
C4 H4 0.95 . ?
C4 C3 1.291(10) . ?
N4 C11 1.343(14) . ?
C3 H3A 0.95 . ?
C3 H3B 0.95 . ?
C3 N1A 1.398(9) . ?
O1A C8A 1.240(6) . ?
C8A C9A 1.51(2) . ?
C8A N2A 1.25(2) . ?
C9A C10A 1.31(2) . ?
C9A N3A 1.25(3) . ?
C11A H11A 0.95 . ?
C11A C10A 1.49(3) . ?
C11A N4A 1.34(3) . ?
C13 H13A 0.98 . ?
C13 H13B 0.98 . ?
C13 H13C 0.98 . ?
C13A H13D 0.98 . ?
C13A H13E 0.98 . ?
C13A H13F 0.98 . ?
C14 H14A 0.98 . ?
C14 H14B 0.98 . ?
C14 H14C 0.98 . ?
C14A H14D 0.98 . ?
C14A H14E 0.98 . ?
C14A H14F 0.98 . ?
C10A H10A 0.95 . ?
C9 C10 1.415(10) . ?
C9 C8 1.450(11) . ?
C10 H10 0.95 . ?
C10 C11 1.336(15) . ?
C11 H11 0.95 . ?
C8 O1 1.240(6) . ?
N4A N3A 1.40(3) . ?
C6 H6A 0.98 . ?
C6 H6B 0.98 . ?
C6 H6C 0.98 . ?
N1A C7A 1.533(18) . ?
C2A C6A 1.458(18) . ?
C7 H7A 0.98 . ?
C7 H7B 0.98 . ?
C7 H7C 0.98 . ?
C6A H6AA 0.98 . ?
C6A H6AB 0.98 . ?
C6A H6AC 0.98 . ?
C7A H7AA 0.98 . ?
C7A H7AB 0.98 . ?
C7A H7AC 0.98 . ?

loop_
_geom_torsion_atom_site_label_1
_geom_torsion_atom_site_label_2
_geom_torsion_atom_site_label_3
_geom_torsion_atom_site_label_4
_geom_torsion
_geom_torsion_site_symmetry_1
_geom_torsion_site_symmetry_2
_geom_torsion_site_symmetry_3
_geom_torsion_site_symmetry_4
_geom_torsion_publ_flag
Pd1 N2 C1 C2 97.0(6) . . . . ?
Pd1 N2 C1 N1 -77.3(7) . . . . ?
Pd1 N2 C8 C9 0.0(9) . . . . ?
Pd1 N2 C8 O1 176.3(9) . . . . ?
Pd1 N3 N4 C12 9.7(17) . . . . ?
Pd1 N3 N4 C11 -173.3(10) . . . . ?
Pd1 N3 C9 C10 175.1(6) . . . . ?
Pd1 N3 C9 C8 -8.5(9) . . . . ?
N3 N4 C11 C10 4.0(16) . . . . ?
N3 C9 C10 C11 0.3(12) . . . . ?
N3 C9 C8 N2 5.7(11) . . . . ?
N3 C9 C8 O1 -170.6(10) . . . . ?
N1 C5 C4 C3 0.4(7) . . . . ?
C1 N2 C8 C9 177.2(7) . . . . ?
C1 N2 C8 O1 -6.5(14) . . . . ?
C1 C2 C3 C4 1.3(11) . . . . ?
C1 N1 C5 C4 0.9(9) . . . . ?
C5 N1 C1 N2 173.1(6) . . . . ?
C5 N1 C1 C2 -1.2(7) . . . . ?
C5 C4 C3 C2 -1.6(9) . . . . ?
C5 C4 C3 N1A -1.6(9) . . . . ?
C12 N4 C11 C10 -179.2(10) . . . . ?
C12 N4A N3A Pd1 -13(3) . . . . ?
C12 N4A N3A C9A 162.2(17) . . . . ?
C4 C5 C2A C1 0.9(9) . . . . ?
C4 C5 C2A C6A -175.1(15) . . . . ?
C4 C3 N1A C1 1.3(11) . . . . ?
C4 C3 N1A C7A -173.5(17) . . . . ?
N4 N3 C9 C10 2.0(10) . . . . ?
N4 N3 C9 C8 178.4(8) . . . . ?
C3 C2 C1 N2 -174.4(6) . . . . ?
C3 C2 C1 N1 0.1(7) . . . . ?
O1A C8A C9A C10A 3(3) . . . . ?
O1A C8A C9A N3A -167(2) . . . . ?
O1A C8A N2A Pd1 172.4(18) . . . . ?
O1A C8A N2A C1 -35(3) . . . . ?
C8A C9A C10A C11A -170.8(19) . . . . ?
C8A C9A N3A Pd1 -3(2) . . . . ?
C8A C9A N3A N4A -179.7(17) . . . . ?
C9A C8A N2A Pd1 11(2) . . . . ?
C9A C8A N2A C1 163.4(13) . . . . ?
C11A N4A N3A Pd1 169.8(18) . . . . ?
C11A N4A N3A C9A -15(3) . . . . ?
C13 C12 N4 N3 -90.7(10) . . . . ?
C13 C12 N4 C11 92.8(13) . . . . ?
C13A C12 N4A C11A -91(3) . . . . ?
C13A C12 N4A N3A 92(2) . . . . ?
C14 C12 N4 N3 144.9(10) . . . . ?
C14 C12 N4 C11 -31.5(15) . . . . ?
C14A C12 N4A C11A 19(3) . . . . ?
C14A C12 N4A N3A -157(2) . . . . ?
C10A C9A N3A Pd1 -174.8(14) . . . . ?
C10A C9A N3A N4A 9(2) . . . . ?
C10A C11A N4A C12 -163(2) . . . . ?
C10A C11A N4A N3A 14(3) . . . . ?
C9 N3 N4 C12 179.4(8) . . . . ?
C9 N3 N4 C11 -3.6(12) . . . . ?
C9 C10 C11 N4 -2.6(15) . . . . ?
C10 C9 C8 N2 -179.0(8) . . . . ?
C10 C9 C8 O1 4.7(16) . . . . ?
C8 N2 C1 C2 -80.0(8) . . . . ?
C8 N2 C1 N1 105.7(8) . . . . ?
C8 C9 C10 C11 -175.2(11) . . . . ?
N4A C11A C10A C9A -9(3) . . . . ?
N3A C9A C10A C11A 0(2) . . . . ?
N2A C1 N1A C3 -179.3(11) . . . . ?
N2A C1 N1A C7A -5(2) . . . . ?
N2A C1 C2A C5 178.4(8) . . . . ?
N2A C1 C2A C6A -5.9(18) . . . . ?
N2A C8A C9A C10A 165.3(19) . . . . ?
N2A C8A C9A N3A -5(2) . . . . ?
C6 C2 C1 N2 13(2) . . . . ?
C6 C2 C1 N1 -173(2) . . . . ?
C6 C2 C3 C4 174(2) . . . . ?
N1A C1 N2A Pd1 75.1(14) . . . . ?
N1A C1 N2A C8A -79(2) . . . . ?
N1A C1 C2A C5 -1.2(7) . . . . ?
N1A C1 C2A C6A 174.6(17) . . . . ?
C2A C1 N2A Pd1 -104.4(9) . . . . ?
C2A C1 N2A C8A 101.8(18) . . . . ?
C2A C1 N1A C3 0.1(7) . . . . ?
C2A C1 N1A C7A 174.8(16) . . . . ?
C2A C5 C4 C3 0.4(7) . . . . ?
C7 N1 C1 N2 2.1(14) . . . . ?
C7 N1 C1 C2 -172.2(13) . . . . ?
C7 N1 C5 C4 171.6(13) . . . . ?

loop_
_twin_individual_id
_twin_individual_mass_fraction_refined
1 0.51(7)
2 0.49(7)

loop_
_exptl_oxdiff_crystal_face_indexfrac_h
_exptl_oxdiff_crystal_face_indexfrac_k
_exptl_oxdiff_crystal_face_indexfrac_l
_exptl_oxdiff_crystal_face_x
_exptl_oxdiff_crystal_face_y
_exptl_oxdiff_crystal_face_z
0.9993 -0.0002 0.9989 -0.0289 0.0085 -0.0825
-0.9993 0.0002 -0.9989 0.0289 -0.0085 0.0825
0.9994 0.999 0.9998 -0.0939 0.0112 -0.0594
0.0002 0.9992 0.0009 -0.065 0.0026 0.0231
-0.9991 0.9994 -0.998 -0.0361 -0.0059 0.1056
0.9994 0.9991 0.0008 -0.091 -0.024 -0.0472
-0.9994 -0.9991 -0.0008 0.091 0.024 0.0472
-0.0001 -0.9993 0.9981 0.0621 0.0325 -0.0353
0.0001 0.9993 -0.9981 -0.0621 -0.0325 0.0353
-0.9994 -0.9993 0.9982 0.0881 0.0591 0.0349
0.9992 -0.0001 -0.0001 -0.026 -0.0266 -0.0703
-0.9992 0.0001 0.0001 0.026 0.0266 0.0703
-0.9992 -0.0001 0.9991 0.0231 0.0618 0.0581
0.9992 0.0001 -0.9991 -0.0231 -0.0618 -0.0581
0 -0.0002 0.999 -0.0029 0.0351 -0.0122
0 0.0002 -0.999 0.0029 -0.0351 0.0122
0.9991 -0.9991 -1 0.0419 -0.0644 -0.0812
-0.9991 0.9991 1 -0.0419 0.0644 0.0812
0.9991 -0.9992 -0.001 0.039 -0.0293 -0.0934
-0.9991 0.9992 0.001 -0.039 0.0293 0.0934
-0.0002 -0.999 -0.9999 0.0679 -0.0378 -0.0109
0.0002 0.999 0.9999 -0.0679 0.0378 0.0109
